data_7709839
loop_
_publ_author_name
'Chen, Yun-Rui'
'Jia, Meng-Ze'
'Pan, Jia-Qi'
'Tan, Bin'
'Zhang, Jie'

_publ_section_title
;
 Photomechanical behavior triggered by [2 + 2] cycloaddition and
 photochromism of pyridinium-functionalized coordination complex
;
_journal_name_full 'Dalton Transactions'
_journal_paper_doi 10.1039/D2DT00599A
_journal_year 2022
_chemical_formula_moiety 'C40 H40 N4 O8 Zn, O4 S, 9[H2O]'
_chemical_formula_sum 'C40 H40 N4 O12 S Zn'
_chemical_formula_weight 866.19
_space_group_crystal_system monoclinic
_space_group_IT_number 15
_space_group_name_Hall '-C 2yc'
_space_group_name_H-M_alt 'C 1 2/c 1'
_atom_sites_solution_hydrogens mixed
_audit_creation_date 2022-03-16
_audit_creation_method
;
Olex2 1.3
(compiled 2020.11.12 svn.r5f609507 for OlexSys, GUI svn.r6408)
;
_audit_update_record
;
2022-03-17 deposited with the CCDC.	2022-03-23 downloaded from the CCDC.
;
_cell_angle_alpha 90
_cell_angle_beta 116.576(13)
_cell_angle_gamma 90
_cell_formula_units_Z 4
_cell_length_a 14.7108(17)
_cell_length_b 27.961(2)
_cell_length_c 13.5892(13)
_cell_measurement_reflns_used 6274
_cell_measurement_temperature 293(2)
_cell_measurement_theta_max 26.7060
_cell_measurement_theta_min 3.9630
_cell_volume 4999.0(10)
_computing_data_collection 'CrysAlisPro 1.171.40.84a (Rigaku OD, 2020)'
_computing_molecular_graphics 'Olex2 1.3 (Dolomanov et al., 2009)'
_computing_publication_material 'Olex2 1.3 (Dolomanov et al., 2009)'
_computing_structure_refinement 'SHELXL 2018/3 (Sheldrick, 2015)'
_computing_structure_solution 'ShelXT (Sheldrick, 2015)'
_diffrn_ambient_temperature 293(2)
_diffrn_measured_fraction_theta_full 0.991
_diffrn_measured_fraction_theta_max 0.992
_diffrn_measurement_device_type 'Xcalibur, Atlas, Gemini ultra'
_diffrn_measurement_method '\w scans'
_diffrn_radiation_type MoK\a
_diffrn_radiation_wavelength 0.71073
_diffrn_reflns_av_R_equivalents 0.0336
_diffrn_reflns_av_unetI/netI 0.0335
_diffrn_reflns_Laue_measured_fraction_full 0.991
_diffrn_reflns_Laue_measured_fraction_max 0.992
_diffrn_reflns_limit_h_max 18
_diffrn_reflns_limit_h_min -15
_diffrn_reflns_limit_k_max 31
_diffrn_reflns_limit_k_min -35
_diffrn_reflns_limit_l_max 16
_diffrn_reflns_limit_l_min -17
_diffrn_reflns_number 24513
_diffrn_reflns_point_group_measured_fraction_full 0.991
_diffrn_reflns_point_group_measured_fraction_max 0.992
_diffrn_reflns_theta_full 25.242
_diffrn_reflns_theta_max 26.500
_diffrn_reflns_theta_min 3.423
_exptl_absorpt_coefficient_mu 0.588
_exptl_absorpt_correction_type none
_exptl_crystal_colour yellow
_exptl_crystal_colour_primary yellow
_exptl_crystal_density_diffrn 1.151
_exptl_crystal_density_method 'not measured'
_exptl_crystal_description block
_exptl_crystal_F_000 1800
_exptl_crystal_size_max 0.8
_exptl_crystal_size_mid 0.4
_exptl_crystal_size_min 0.25
_refine_diff_density_max 0.542
_refine_diff_density_min -0.230
_refine_diff_density_rms 0.050
_refine_ls_extinction_method none
_refine_ls_goodness_of_fit_ref 1.023
_refine_ls_hydrogen_treatment mixed
_refine_ls_matrix_type full
_refine_ls_number_parameters 461
_refine_ls_number_reflns 5144
_refine_ls_number_restraints 240
_refine_ls_restrained_S_all 1.080
_refine_ls_R_factor_all 0.0588
_refine_ls_R_factor_gt 0.0439
_refine_ls_shift/su_max 0.000
_refine_ls_shift/su_mean 0.000
_refine_ls_structure_factor_coef Fsqd
_refine_ls_weighting_details 'w=1/[\s^2^(Fo^2^)+(0.0762P)^2^+2.2182P] where P=(Fo^2^+2Fc^2^)/3'
_refine_ls_weighting_scheme calc
_refine_ls_wR_factor_gt 0.1240
_refine_ls_wR_factor_ref 0.1374
_reflns_Friedel_coverage 0.000
_reflns_number_gt 3921
_reflns_number_total 5144
_reflns_threshold_expression 'I > 2\s(I)'
_cod_data_source_file d2dt00599a2.cif
_cod_data_source_block Zn-bpe
_cod_original_cell_volume 4999.1(10)
_cod_database_code 7709839
_shelx_shelxl_version_number 2018/3
_shelx_space_group_comment
;
The symmetry employed for this shelxl refinement is uniquely defined
by the following loop, which should always be used as a source of
symmetry information in preference to the above space-group names.
They are only intended as comments.
;
_olex2_refinement_description
;
1. Restrained distances
 O1W-H1WA = O1W-H1WB
 0.85 with sigma of 0.02
 O2W-H2WA = O2W-H2WB
 0.85 with sigma of 0.02
 H2WA-H2WB
 1.34 with sigma of 0.04
 H1WA-H1WB
 1.34 with sigma of 0.04
 S1-O3 \\sim S1-O4 \\sim S1-O5 \\sim S1-O6
 with sigma of 0.02
 N2-C10 \\sim N2A-C11A
 with sigma of 0.02
 O3-O5 \\sim O4-O6 \\sim O3-O6 \\sim O4-O5 \\sim O3-O4 \\sim O5-O6
 with sigma of 0.04
 N2-C11 \\sim N2A-C10A
 with sigma of 0.02
 C4-C6 \\sim C2A-C6A
 with sigma of 0.04
 C7-C9 \\sim C7A-C12A
 with sigma of 0.04
 C9-C12 \\sim C12A-C9A
 with sigma of 0.04
 C1-C2 \\sim C5A-C4A
 with sigma of 0.02
 C2-C3 \\sim C4A-C3A
 with sigma of 0.02
 C3-C4 \\sim C3A-C2A
 with sigma of 0.02
 C3-C6 \\sim C3A-C6A
 with sigma of 0.02
 Zn1-N1 \\sim Zn1-N1A
 with sigma of 0.02
 C6-C7 \\sim C6A-C7A
 with sigma of 0.02
 C7-C8 \\sim C7A-C8A
 with sigma of 0.02
 C10-C11 \\sim C11A-C10A
 with sigma of 0.04
 C8-C9 \\sim C8A-C12A
 with sigma of 0.02
 C8-C12 \\sim C8A-C9A
 with sigma of 0.02
 N1-C1 \\sim N1A-C5A
 with sigma of 0.02
 N1-C5 \\sim N1A-C1A
 with sigma of 0.02
 C3-C7 \\sim C3A-C7A
 with sigma of 0.04
 C8-C10 \\sim C8A-C11A
 with sigma of 0.04
 C4-C5 \\sim C2A-C1A
 with sigma of 0.02
 C11-C12 \\sim C10A-C9A
 with sigma of 0.02
 C6-C8 \\sim C6A-C8A
 with sigma of 0.04
 Zn1-C1 \\sim Zn1-C5A
 with sigma of 0.04
 Zn1-C5 \\sim Zn1-C1A
 with sigma of 0.04
 C7-C12 \\sim C7A-C9A
 with sigma of 0.04
 N1-C2 \\sim N1A-C4A
 with sigma of 0.04
 N1-C4 \\sim N1A-C2A
 with sigma of 0.04
 C8-C11 \\sim C8A-C10A
 with sigma of 0.04
 N2-C9 \\sim N2A-C12A
 with sigma of 0.04
 N2-C12 \\sim N2A-C9A
 with sigma of 0.04
 C1-C3 \\sim C5A-C3A
 with sigma of 0.04
 C1-C5 \\sim C5A-C1A
 with sigma of 0.04
 C2-C4 \\sim C4A-C2A
 with sigma of 0.04
 C2-C6 \\sim C4A-C6A
 with sigma of 0.04
 C9-C10 \\sim C12A-C11A
 with sigma of 0.02
 C3-C5 \\sim C3A-C1A
 with sigma of 0.04
 O4-O5 \\sim O4A-O5A
 with sigma of 0.04
 O4-O6 \\sim O4A-O6A
 with sigma of 0.04
 O5-O6 \\sim O5A-O6A
 with sigma of 0.04
 O3-O4 \\sim O3A-O4A
 with sigma of 0.04
 O3-O5 \\sim O3A-O5A
 with sigma of 0.04
 O3-O6 \\sim O3A-O6A
 with sigma of 0.04
 Zn1-H1WA \\sim Zn1-H1WB
 with sigma of 0.02
 Zn1-H2WA \\sim Zn1-H2WB
 with sigma of 0.02
2. Rigid bond restraints
 C2, C3
 with sigma for 1-2 distances of 0.02 and sigma for 1-3 distances of 0.01
 C8, C12
 with sigma for 1-2 distances of 0.01 and sigma for 1-3 distances of 0.01
3. Uiso/Uaniso restraints and constraints
S1 \\sim O3 \\sim O4 \\sim O5 \\sim O6: within 2A with sigma of 0.04 and sigma
for terminal atoms of 0.08 within 2A
C8 \\sim C12: within 2A with sigma of 0.02 and sigma for terminal atoms of 0.01
within 2A
Uanis(S1) \\sim Ueq, Uanis(O3) \\sim Ueq, Uanis(O4) \\sim Ueq, Uanis(O5) \\sim
Ueq, Uanis(O6) \\sim Ueq, Uanis(O5A) \\sim Ueq, Uanis(O4A) \\sim Ueq,
Uanis(O3A) \\sim Ueq, Uanis(O6A) \\sim Ueq: with sigma of 0.005 and sigma for
terminal atoms of 0.01
Uanis(C4A) \\sim Ueq, Uanis(C5A) \\sim Ueq: with sigma of 0.01 and sigma for
terminal atoms of 0.02
4. Rigid body (RIGU) restrains
 S1, O3, O4, O5, O6
 with sigma for 1-2 distances of 0.001 and sigma for 1-3 distances of 0.001
 O3A, O4A, O5A, O6A
 with sigma for 1-2 distances of 0.001 and sigma for 1-3 distances of 0.001
5. Others
 Sof(N1A)=Sof(N2A)=Sof(C1A)=Sof(H1A)=Sof(C2A)=Sof(H2A)=Sof(C3A)=Sof(C4A)=
 Sof(H4A)=Sof(C5A)=Sof(H5A)=Sof(C6A)=Sof(H6A)=Sof(C7A)=Sof(H7A)=Sof(C8A)=
 Sof(C9A)=Sof(H9A)=Sof(C10A)=Sof(H10A)=Sof(C11A)=Sof(H11A)=Sof(C12A)=Sof(H12A)=
 Sof(H13D)=Sof(H13C)=1-FVAR(1)
 Sof(N1)=Sof(N2)=Sof(C1)=Sof(H1)=Sof(C2)=Sof(H2)=Sof(C3)=Sof(C4)=Sof(H4)=
 Sof(C5)=Sof(H5)=Sof(C6)=Sof(H6)=Sof(C7)=Sof(H7)=Sof(C8)=Sof(C9)=Sof(H9)=
 Sof(C10)=Sof(H10)=Sof(C11)=Sof(H11)=Sof(C12)=Sof(H12)=Sof(H13A)=Sof(H13B)=
 FVAR(1)
 Fixed Sof: S1(0.5) O3(0.25) O3A(0.25) O4(0.25) O4A(0.25) O5(0.25) O5A(0.25)
 O6(0.25) O6A(0.25)
6.a Secondary CH2 refined with riding coordinates:
 C13(H13A,H13B), C13(H13D,H13C)
6.b Aromatic/amide H refined with riding coordinates:
 C1(H1), C1A(H1A), C2(H2), C2A(H2A), C4(H4), C4A(H4A), C5(H5), C5A(H5A),
 C6(H6), C6A(H6A), C7(H7), C7A(H7A), C9(H9), C9A(H9A), C10(H10), C10A(H10A),
 C11(H11), C11A(H11A), C12(H12), C12A(H12A), C15(H15), C16(H16), C18(H18),
 C19(H19)
;
_smtbx_masks_special_details
;
A solvent mask was calculated and 364 electrons were 
found in a volume of 1298\%A^3^ in 1 void per unit cell. 
This is consistent with the presence of 
9[H2O] per Asymmetric Unit 
which account for 360 electrons 
per unit cell.
;
_smtbx_masks_void_probe_radius 1.2
_smtbx_masks_void_truncation_radius 1.2
_olex2_submission_special_instructions 'No special instructions were received'

loop_
_space_group_symop_operation_xyz
'x, y, z'
'-x, y, -z+1/2'
'x+1/2, y+1/2, z'
'-x+1/2, y+1/2, -z+1/2'
'-x, -y, -z'
'x, -y, z-1/2'
'-x+1/2, -y+1/2, -z'
'x+1/2, -y+1/2, z-1/2'

loop_
_atom_site_label
_atom_site_type_symbol
_atom_site_fract_x
_atom_site_fract_y
_atom_site_fract_z
_atom_site_U_iso_or_equiv
_atom_site_adp_type
_atom_site_occupancy
_atom_site_site_symmetry_order
_atom_site_calc_flag
_atom_site_refinement_flags_posn
_atom_site_refinement_flags_adp
_atom_site_refinement_flags_occupancy
_atom_site_disorder_assembly
_atom_site_disorder_group
Zn1 Zn 0.750000 0.250000 1.000000 0.04063(14) Uani 1 2 d DS . P . .
O1 O 0.35935(18) 0.74662(7) 0.34482(16) 0.0658(6) Uani 1 1 d . . . . .
O1W O 0.85820(15) 0.27577(6) 1.15475(13) 0.0528(4) Uani 1 1 d D . . . .
H1WA H 0.874(2) 0.3029(7) 1.165(2) 0.079 Uiso 1 1 d D U . . .
H1WB H 0.856(2) 0.2646(11) 1.2100(16) 0.079 Uiso 1 1 d D U . . .
O2 O 0.25453(19) 0.68643(8) 0.26963(15) 0.0810(7) Uani 1 1 d . . . . .
O2W O 0.66046(13) 0.22956(7) 1.07582(13) 0.0508(4) Uani 1 1 d D . . . .
H2WA H 0.6917(19) 0.2143(11) 1.1348(17) 0.076 Uiso 1 1 d D U . . .
H2WB H 0.6098(17) 0.2131(10) 1.039(2) 0.076 Uiso 1 1 d D U . . .
N1 N 0.6680(7) 0.3171(2) 0.9569(9) 0.0394(15) Uani 0.759(8) 1 d D . P A 1
N1A N 0.685(2) 0.3211(7) 0.964(3) 0.060(9) Uani 0.241(8) 1 d D . P A 2
N2 N 0.3654(7) 0.6179(3) 0.8110(10) 0.0427(17) Uani 0.759(8) 1 d D . P A 1
N2A N 0.348(2) 0.6149(9) 0.787(3) 0.052(9) Uani 0.241(8) 1 d D . P A 2
C1 C 0.7135(6) 0.3587(3) 0.9771(12) 0.0494(19) Uani 0.759(8) 1 d D . P A 1
H1 H 0.784220 0.359287 1.011498 0.059 Uiso 0.759(8) 1 calc R U P A 1
C1A C 0.7435(16) 0.3611(8) 0.988(3) 0.039(4) Uani 0.241(8) 1 d D . P A 2
H1A H 0.813848 0.358336 1.019813 0.047 Uiso 0.241(8) 1 calc R U P A 2
C2 C 0.6627(6) 0.4017(2) 0.9504(7) 0.0471(14) Uani 0.759(8) 1 d D U P A 1
H2 H 0.698517 0.430412 0.966344 0.056 Uiso 0.759(8) 1 calc R U P A 1
C2A C 0.6993(12) 0.4058(7) 0.966(3) 0.046(5) Uani 0.241(8) 1 d D . P A 2
H2A H 0.741271 0.432532 0.982701 0.055 Uiso 0.241(8) 1 calc R U P A 2
C3 C 0.5589(5) 0.40171(19) 0.9000(4) 0.0369(12) Uani 0.759(8) 1 d D U P A 1
C3A C 0.5975(13) 0.4124(5) 0.9200(13) 0.031(4) Uani 0.241(8) 1 d D . P A 2
C4 C 0.5098(4) 0.35830(17) 0.8790(4) 0.0403(11) Uani 0.759(8) 1 d D . P A 1
H4 H 0.439129 0.357041 0.845105 0.048 Uiso 0.759(8) 1 calc R U P A 1
C4A C 0.5393(10) 0.3729(6) 0.8930(13) 0.037(4) Uani 0.241(8) 1 d D U P A 2
H4A H 0.468765 0.375211 0.860035 0.045 Uiso 0.241(8) 1 calc R U P A 2
C5 C 0.5654(4) 0.3170(2) 0.9083(7) 0.0398(12) Uani 0.759(8) 1 d D . P A 1
H5 H 0.531371 0.287890 0.894420 0.048 Uiso 0.759(8) 1 calc R U P A 1
C5A C 0.5867(15) 0.3284(6) 0.916(2) 0.049(6) Uani 0.241(8) 1 d D U P A 2
H5A H 0.544969 0.301555 0.894316 0.059 Uiso 0.241(8) 1 calc R U P A 2
C6 C 0.4988(4) 0.44621(14) 0.8717(3) 0.0505(11) Uani 0.759(8) 1 d D . P A 1
H6 H 0.428531 0.443164 0.833559 0.061 Uiso 0.759(8) 1 calc R U P A 1
C6A C 0.5556(10) 0.4621(5) 0.9012(9) 0.049(3) Uani 0.241(8) 1 d D . P A 2
H6A H 0.603276 0.486598 0.920907 0.059 Uiso 0.241(8) 1 calc R U P A 2
C7 C 0.5361(4) 0.49031(15) 0.8960(3) 0.0526(11) Uani 0.759(8) 1 d D . P A 1
H7 H 0.606150 0.493745 0.935803 0.063 Uiso 0.759(8) 1 calc R U P A 1
C7A C 0.4607(10) 0.4754(4) 0.8605(9) 0.057(4) Uani 0.241(8) 1 d D . P A 2
H7A H 0.411554 0.451771 0.843957 0.069 Uiso 0.241(8) 1 calc R U P A 2
C8 C 0.4740(5) 0.53395(19) 0.8639(4) 0.0411(12) Uani 0.759(8) 1 d D U P A 1
C8A C 0.4265(15) 0.5250(5) 0.8393(11) 0.043(5) Uani 0.241(8) 1 d D . P A 2
C9 C 0.5220(5) 0.5776(2) 0.8913(5) 0.0445(13) Uani 0.759(8) 1 d D . P A 1
H9 H 0.592485 0.578901 0.930353 0.053 Uiso 0.759(8) 1 calc R U P A 1
C9A C 0.4918(15) 0.5639(6) 0.8692(15) 0.041(4) Uani 0.241(8) 1 d D . P A 2
H9A H 0.562115 0.560671 0.903032 0.049 Uiso 0.241(8) 1 calc R U P A 2
C10 C 0.4675(5) 0.6186(2) 0.8618(7) 0.0418(12) Uani 0.759(8) 1 d D . P A 1
H10 H 0.501290 0.647822 0.876972 0.050 Uiso 0.759(8) 1 calc R U P A 1
C10A C 0.444(2) 0.6074(7) 0.845(3) 0.070(9) Uani 0.241(8) 1 d D . P A 2
H10A H 0.484862 0.634245 0.872328 0.085 Uiso 0.241(8) 1 calc R U P A 2
C11 C 0.3189(6) 0.5770(3) 0.7860(10) 0.060(2) Uani 0.759(8) 1 d D . P A 1
H11 H 0.248215 0.577012 0.749845 0.072 Uiso 0.759(8) 1 calc R U P A 1
C11A C 0.2867(15) 0.5769(9) 0.775(2) 0.043(5) Uani 0.241(8) 1 d D . P A 2
H11A H 0.217303 0.581764 0.749823 0.051 Uiso 0.241(8) 1 calc R U P A 2
C12 C 0.3682(6) 0.5337(2) 0.8099(8) 0.0531(16) Uani 0.759(8) 1 d D U P A 1
H12 H 0.332045 0.505150 0.790681 0.064 Uiso 0.759(8) 1 calc R U P A 1
C12A C 0.3246(15) 0.5324(8) 0.798(3) 0.061(6) Uani 0.241(8) 1 d D . P A 2
H12A H 0.281175 0.506565 0.786302 0.073 Uiso 0.241(8) 1 calc R U P A 2
C13 C 0.3090(3) 0.66375(9) 0.7655(2) 0.0609(7) Uani 1 1 d . . . . .
H13A H 0.340089 0.689285 0.818405 0.073 Uiso 0.759(8) 1 calc R U P A 1
H13B H 0.239159 0.660357 0.753375 0.073 Uiso 0.759(8) 1 calc R U P A 1
H13D H 0.352143 0.685111 0.824120 0.073 Uiso 0.241(8) 1 calc R U P A 2
H13C H 0.240417 0.665277 0.758232 0.073 Uiso 0.241(8) 1 calc R U P A 2
C14 C 0.3109(2) 0.67652(9) 0.65846(18) 0.0530(6) Uani 1 1 d . . . . .
C15 C 0.3680(2) 0.71415(9) 0.65223(19) 0.0552(6) Uani 1 1 d . . . . .
H15 H 0.405817 0.732307 0.714685 0.066 Uiso 1 1 calc R U . . .
C16 C 0.3700(2) 0.72538(9) 0.55385(19) 0.0548(6) Uani 1 1 d . . . . .
H16 H 0.409022 0.750927 0.550595 0.066 Uiso 1 1 calc R U . . .
C17 C 0.3138(2) 0.69856(9) 0.46030(18) 0.0520(6) Uani 1 1 d . . . . .
C18 C 0.2561(2) 0.66123(10) 0.4664(2) 0.0620(7) Uani 1 1 d . . . . .
H18 H 0.217468 0.643273 0.403850 0.074 Uiso 1 1 calc R U . . .
C19 C 0.2551(2) 0.65019(10) 0.5649(2) 0.0635(7) Uani 1 1 d . . . . .
H19 H 0.216133 0.624608 0.568150 0.076 Uiso 1 1 calc R U . . .
C20 C 0.3095(2) 0.71170(11) 0.3504(2) 0.0580(7) Uani 1 1 d . . . . .
S1 S 0.0102(10) 0.60458(5) 0.7551(10) 0.0850(13) Uani 0.5 1 d D U P . .
O3 O -0.0834(12) 0.6302(6) 0.6865(12) 0.135(4) Uani 0.25 1 d D U P B -1
O3A O -0.0056(15) 0.6533(3) 0.7693(11) 0.078(4) Uani 0.25 1 d D U P B -2
O4 O 0.0932(11) 0.6340(5) 0.7628(11) 0.106(3) Uani 0.25 1 d D U P B -1
O4A O -0.0928(12) 0.5802(6) 0.7033(16) 0.114(6) Uani 0.25 1 d D U P B -2
O5 O 0.0117(17) 0.5578(3) 0.7203(13) 0.136(4) Uani 0.25 1 d D U P B -1
O5A O 0.0735(12) 0.5780(5) 0.8382(10) 0.091(4) Uani 0.25 1 d D U P B -2
O6 O 0.0264(13) 0.5996(5) 0.8719(9) 0.117(3) Uani 0.25 1 d D U P B -1
O6A O 0.0575(11) 0.6042(4) 0.6703(11) 0.110(4) Uani 0.25 1 d D U P B -2

loop_
_atom_site_aniso_label
_atom_site_aniso_U_11
_atom_site_aniso_U_22
_atom_site_aniso_U_33
_atom_site_aniso_U_23
_atom_site_aniso_U_13
_atom_site_aniso_U_12
Zn1 0.0500(2) 0.0345(2) 0.0372(2) 0.00678(13) 0.01934(17) 0.01112(15)
O1 0.0862(15) 0.0683(14) 0.0469(10) 0.0155(8) 0.0334(10) 0.0122(10)
O1W 0.0675(11) 0.0506(11) 0.0368(8) 0.0022(7) 0.0204(8) 0.0012(9)
O2 0.1197(18) 0.0726(14) 0.0388(10) 0.0100(9) 0.0249(11) 0.0019(13)
O2W 0.0552(10) 0.0540(11) 0.0427(9) 0.0112(8) 0.0215(8) 0.0072(8)
N1 0.048(3) 0.028(2) 0.042(3) 0.0054(18) 0.020(3) 0.0101(19)
N1A 0.043(11) 0.082(19) 0.044(10) 0.010(10) 0.009(7) 0.000(9)
N2 0.069(4) 0.029(2) 0.032(6) 0.0051(19) 0.024(3) 0.014(2)
N2A 0.080(14) 0.055(14) 0.018(12) 0.018(8) 0.019(9) 0.021(10)
C1 0.035(4) 0.044(4) 0.062(3) 0.007(2) 0.015(4) 0.002(3)
C1A 0.035(10) 0.033(7) 0.052(10) -0.004(5) 0.022(10) -0.007(7)
C2 0.044(4) 0.035(2) 0.059(4) -0.0002(19) 0.020(4) -0.003(3)
C2A 0.026(9) 0.032(7) 0.068(10) 0.011(6) 0.013(10) 0.005(7)
C3 0.044(3) 0.028(3) 0.040(2) 0.002(2) 0.020(2) -0.004(2)
C3A 0.043(11) 0.017(6) 0.033(7) 0.000(4) 0.017(8) -0.005(6)
C4 0.036(2) 0.033(2) 0.052(2) 0.0081(18) 0.020(2) 0.0008(18)
C4A 0.018(5) 0.041(8) 0.051(6) -0.001(6) 0.014(5) -0.014(5)
C5 0.040(2) 0.027(2) 0.053(2) 0.004(2) 0.021(2) 0.000(2)
C5A 0.053(9) 0.037(8) 0.057(7) 0.000(6) 0.025(6) -0.023(6)
C6 0.062(3) 0.039(2) 0.051(2) 0.0051(16) 0.025(2) 0.006(2)
C6A 0.078(10) 0.029(8) 0.044(6) 0.006(5) 0.032(7) 0.014(7)
C7 0.068(3) 0.037(2) 0.053(2) 0.0062(16) 0.028(2) 0.005(2)
C7A 0.086(10) 0.035(7) 0.052(6) 0.005(5) 0.032(7) 0.020(7)
C8 0.056(3) 0.032(3) 0.036(2) 0.0023(19) 0.021(2) 0.001(2)
C8A 0.063(14) 0.029(7) 0.024(7) 0.007(5) 0.008(9) 0.010(9)
C9 0.058(3) 0.033(3) 0.042(3) 0.004(2) 0.022(2) 0.001(2)
C9A 0.058(11) 0.022(10) 0.040(7) -0.010(6) 0.021(7) 0.001(7)
C10 0.067(3) 0.022(2) 0.038(2) 0.003(2) 0.026(2) 0.000(2)
C10A 0.13(2) 0.039(12) 0.052(12) -0.008(9) 0.051(15) -0.039(11)
C11 0.052(4) 0.056(4) 0.064(4) 0.016(3) 0.019(4) 0.004(3)
C11A 0.033(9) 0.049(9) 0.040(7) -0.004(5) 0.011(8) -0.005(7)
C12 0.060(5) 0.036(3) 0.058(4) 0.005(2) 0.021(5) 0.000(3)
C12A 0.068(14) 0.050(9) 0.059(9) 0.018(7) 0.022(13) 0.014(10)
C13 0.100(2) 0.0410(14) 0.0530(14) 0.0160(11) 0.0445(15) 0.0330(14)
C14 0.0806(17) 0.0386(13) 0.0445(12) 0.0125(10) 0.0322(13) 0.0290(12)
C15 0.0774(17) 0.0427(14) 0.0410(12) 0.0081(10) 0.0226(12) 0.0195(13)
C16 0.0730(17) 0.0449(15) 0.0436(12) 0.0109(10) 0.0235(12) 0.0134(12)
C17 0.0695(16) 0.0451(14) 0.0385(12) 0.0152(10) 0.0217(11) 0.0251(12)
C18 0.086(2) 0.0514(16) 0.0442(13) 0.0043(11) 0.0251(13) 0.0104(14)
C19 0.090(2) 0.0472(15) 0.0583(15) 0.0105(12) 0.0371(15) 0.0116(14)
C20 0.0765(18) 0.0562(17) 0.0401(13) 0.0161(11) 0.0250(13) 0.0279(15)
S1 0.095(4) 0.0422(6) 0.0789(19) -0.0054(18) 0.004(2) -0.0061(17)
O3 0.127(5) 0.114(7) 0.121(7) 0.011(6) 0.016(5) 0.019(6)
O3A 0.107(6) 0.053(4) 0.083(8) -0.002(4) 0.049(6) 0.009(5)
O4 0.131(5) 0.084(5) 0.099(7) -0.017(5) 0.048(5) 0.000(5)
O4A 0.102(8) 0.104(9) 0.138(10) -0.005(7) 0.056(7) -0.029(6)
O5 0.181(9) 0.075(4) 0.142(7) -0.012(5) 0.064(7) -0.001(5)
O5A 0.099(7) 0.074(6) 0.082(6) 0.016(5) 0.023(6) 0.029(6)
O6 0.134(8) 0.101(7) 0.097(5) 0.008(4) 0.034(4) -0.003(6)
O6A 0.127(7) 0.089(7) 0.119(7) -0.003(6) 0.061(6) 0.021(6)

loop_
_atom_type_symbol
_atom_type_description
_atom_type_scat_dispersion_real
_atom_type_scat_dispersion_imag
_atom_type_scat_source
C C 0.0033 0.0016 'International Tables Vol C Tables 4.2.6.8 and 6.1.1.4'
H H 0.0000 0.0000 'International Tables Vol C Tables 4.2.6.8 and 6.1.1.4'
N N 0.0061 0.0033 'International Tables Vol C Tables 4.2.6.8 and 6.1.1.4'
O O 0.0106 0.0060 'International Tables Vol C Tables 4.2.6.8 and 6.1.1.4'
S S 0.1246 0.1234 'International Tables Vol C Tables 4.2.6.8 and 6.1.1.4'
Zn Zn 0.2839 1.4301 'International Tables Vol C Tables 4.2.6.8 and 6.1.1.4'

loop_
_geom_angle_atom_site_label_1
_geom_angle_atom_site_label_2
_geom_angle_atom_site_label_3
_geom_angle
_geom_angle_site_symmetry_1
_geom_angle_site_symmetry_3
_geom_angle_publ_flag
O1W Zn1 O1W 180.00(11) 7_657 . y
O1W Zn1 N1 93.1(3) 7_657 7_657 y
O1W Zn1 N1 86.9(3) 7_657 . y
O1W Zn1 N1 86.9(3) . 7_657 y
O1W Zn1 N1 93.1(3) . . y
O1W Zn1 N1A 88.4(10) . . y
O1W Zn1 N1A 91.6(10) . 7_657 y
O1W Zn1 N1A 91.6(10) 7_657 . y
O1W Zn1 N1A 88.4(10) 7_657 7_657 y
O2W Zn1 O1W 87.87(7) . . y
O2W Zn1 O1W 92.13(7) 7_657 . y
O2W Zn1 O1W 92.13(7) . 7_657 y
O2W Zn1 O1W 87.87(7) 7_657 7_657 y
O2W Zn1 O2W 180.00(12) 7_657 . y
O2W Zn1 N1 91.5(3) 7_657 . y
O2W Zn1 N1 88.5(3) 7_657 7_657 y
O2W Zn1 N1 91.5(3) . 7_657 y
O2W Zn1 N1 88.5(3) . . y
O2W Zn1 N1A 92.9(11) 7_657 7_657 y
O2W Zn1 N1A 87.1(11) 7_657 . y
O2W Zn1 N1A 87.1(11) . 7_657 y
O2W Zn1 N1A 92.9(11) . . y
N1 Zn1 N1 180.0 . 7_657 y
Zn1 O1W H1WA 123(2) . . ?
Zn1 O1W H1WB 117.0(19) . . ?
H1WA O1W H1WB 109(3) . . ?
Zn1 O2W H2WA 114.4(18) . . ?
Zn1 O2W H2WB 117.1(18) . . ?
H2WA O2W H2WB 105(3) . . ?
C1 N1 Zn1 122.9(7) . . ?
C1 N1 C5 117.3(5) . . ?
C5 N1 Zn1 119.7(6) . . ?
C1A N1A Zn1 122.2(17) . . ?
C5A N1A Zn1 122.4(18) . . ?
C5A N1A C1A 115.4(14) . . ?
C10 N2 C13 118.8(7) . . ?
C11 N2 C10 119.1(6) . . ?
C11 N2 C13 121.1(8) . . ?
C10A N2A C11A 115.8(19) . . ?
C10A N2A C13 120(2) . . ?
C11A N2A C13 122(2) . . ?
N1 C1 H1 118.1 . . ?
N1 C1 C2 123.7(7) . . ?
C2 C1 H1 118.1 . . ?
N1A C1A H1A 119.7 . . ?
N1A C1A C2A 120.6(16) . . ?
C2A C1A H1A 119.7 . . ?
C1 C2 H2 120.5 . . ?
C3 C2 C1 119.0(6) . . ?
C3 C2 H2 120.5 . . ?
C1A C2A H2A 118.6 . . ?
C3A C2A C1A 122.7(15) . . ?
C3A C2A H2A 118.6 . . ?
C2 C3 C4 118.1(4) . . ?
C2 C3 C6 122.4(5) . . ?
C4 C3 C6 119.5(4) . . ?
C2A C3A C6A 119.5(14) . . ?
C4A C3A C2A 116.8(11) . . ?
C4A C3A C6A 123.7(14) . . ?
C3 C4 H4 120.2 . . ?
C5 C4 C3 119.6(4) . . ?
C5 C4 H4 120.2 . . ?
C3A C4A H4A 120.7 . . ?
C3A C4A C5A 118.7(12) . . ?
C5A C4A H4A 120.7 . . ?
N1 C5 C4 122.2(5) . . ?
N1 C5 H5 118.9 . . ?
C4 C5 H5 118.9 . . ?
N1A C5A C4A 125.7(14) . . ?
N1A C5A H5A 117.2 . . ?
C4A C5A H5A 117.2 . . ?
C3 C6 H6 117.1 . . ?
C7 C6 C3 125.8(5) . . ?
C7 C6 H6 117.1 . . ?
C3A C6A H6A 115.9 . . ?
C7A C6A C3A 128.2(15) . . ?
C7A C6A H6A 115.9 . . ?
C6 C7 H7 117.8 . . ?
C6 C7 C8 124.3(5) . . ?
C8 C7 H7 117.8 . . ?
C6A C7A H7A 117.8 . . ?
C6A C7A C8A 124.3(15) . . ?
C8A C7A H7A 117.8 . . ?
C9 C8 C7 118.7(5) . . ?
C9 C8 C12 117.7(4) . . ?
C12 C8 C7 123.6(5) . . ?
C9A C8A C7A 123.8(14) . . ?
C12A C8A C7A 116.3(15) . . ?
C12A C8A C9A 119.6(13) . . ?
C8 C9 H9 119.8 . . ?
C10 C9 C8 120.5(5) . . ?
C10 C9 H9 119.8 . . ?
C8A C9A H9A 122.8 . . ?
C10A C9A C8A 114.4(14) . . ?
C10A C9A H9A 122.8 . . ?
N2 C10 C9 121.1(6) . . ?
N2 C10 H10 119.4 . . ?
C9 C10 H10 119.4 . . ?
N2A C10A C9A 126.6(19) . . ?
N2A C10A H10A 116.7 . . ?
C9A C10A H10A 116.7 . . ?
N2 C11 H11 118.2 . . ?
N2 C11 C12 123.6(7) . . ?
C12 C11 H11 118.2 . . ?
N2A C11A H11A 119.5 . . ?
C12A C11A N2A 121.0(17) . . ?
C12A C11A H11A 119.5 . . ?
C8 C12 H12 121.0 . . ?
C11 C12 C8 117.9(6) . . ?
C11 C12 H12 121.0 . . ?
C8A C12A H12A 119.9 . . ?
C11A C12A C8A 120.2(16) . . ?
C11A C12A H12A 119.9 . . ?
N2 C13 H13A 109.5 . . ?
N2 C13 H13B 109.5 . . ?
N2 C13 C14 110.7(5) . . ?
N2A C13 H13D 111.0 . . ?
N2A C13 H13C 111.0 . . ?
N2A C13 C14 103.9(18) . . ?
H13A C13 H13B 108.1 . . ?
H13D C13 H13C 109.0 . . ?
C14 C13 H13A 109.5 . . ?
C14 C13 H13B 109.5 . . ?
C14 C13 H13D 111.0 . . ?
C14 C13 H13C 111.0 . . ?
C15 C14 C13 121.1(2) . . ?
C15 C14 C19 118.8(2) . . ?
C19 C14 C13 120.2(3) . . ?
C14 C15 H15 119.7 . . ?
C14 C15 C16 120.7(2) . . ?
C16 C15 H15 119.7 . . ?
C15 C16 H16 120.0 . . ?
C15 C16 C17 120.1(3) . . ?
C17 C16 H16 120.0 . . ?
C16 C17 C20 121.3(3) . . ?
C18 C17 C16 119.2(2) . . ?
C18 C17 C20 119.4(2) . . ?
C17 C18 H18 119.9 . . ?
C17 C18 C19 120.3(3) . . ?
C19 C18 H18 119.9 . . ?
C14 C19 C18 121.0(3) . . ?
C14 C19 H19 119.5 . . ?
C18 C19 H19 119.5 . . ?
O1 C20 O2 123.9(2) . . ?
O1 C20 C17 119.0(3) . . ?
O2 C20 C17 117.0(3) . . ?
S1 S1 O3 32(2) 2_556 . ?
S1 S1 O3A 81.7(17) 2_556 . ?
S1 S1 O4 139(3) 2_556 . ?
S1 S1 O4A 26.7(8) 2_556 . ?
S1 S1 O5 90(2) 2_556 . ?
S1 S1 O5A 130(4) 2_556 . ?
S1 S1 O6 99(6) 2_556 . ?
S1 S1 O6A 112(6) 2_556 . ?
O3 S1 O6 112.3(12) . . ?
O3A S1 O4A 107.8(13) . . ?
O3A S1 O6A 105.0(8) . . ?
O4 S1 O3 107.1(8) . . ?
O4 S1 O6 104.4(10) . . ?
O4A S1 O6A 109.2(11) . . ?
O5 S1 O3 113.3(12) . . ?
O5 S1 O4 114.8(12) . . ?
O5 S1 O6 104.6(9) . . ?
O5A S1 O3A 121.5(12) . . ?
O5A S1 O4A 108.6(8) . . ?
O5A S1 O6A 104.2(11) . . ?

loop_
_geom_bond_atom_site_label_1
_geom_bond_atom_site_label_2
_geom_bond_distance
_geom_bond_site_symmetry_2
_geom_bond_publ_flag
Zn1 O1W 2.1166(17) 7_657 y
Zn1 O1W 2.1166(17) . y
Zn1 O2W 2.0827(17) . y
Zn1 O2W 2.0826(17) 7_657 y
Zn1 N1 2.165(4) 7_657 y
Zn1 N1 2.165(4) . y
Zn1 N1A 2.164(14) 7_657 y
Zn1 N1A 2.164(14) . y
O1 C20 1.244(4) . ?
O1W H1WA 0.790(17) . ?
O1W H1WB 0.829(17) . ?
O2 C20 1.250(3) . ?
O2W H2WA 0.841(17) . ?
O2W H2WB 0.827(17) . ?
N1 C1 1.309(10) . ?
N1 C5 1.351(10) . ?
N1A C1A 1.36(2) . ?
N1A C5A 1.31(2) . ?
N2 C10 1.344(11) . ?
N2 C11 1.296(11) . ?
N2 C13 1.502(7) . ?
N2A C10A 1.29(2) . ?
N2A C11A 1.35(2) . ?
N2A C13 1.46(2) . ?
C1 H1 0.9300 . ?
C1 C2 1.376(9) . ?
C1A H1A 0.9300 . ?
C1A C2A 1.377(19) . ?
C2 H2 0.9300 . ?
C2 C3 1.366(7) . ?
C2A H2A 0.9300 . ?
C2A C3A 1.354(13) . ?
C3 C4 1.376(5) . ?
C3 C6 1.474(6) . ?
C3A C4A 1.345(13) . ?
C3A C6A 1.493(13) . ?
C4 H4 0.9300 . ?
C4 C5 1.367(6) . ?
C4A H4A 0.9300 . ?
C4A C5A 1.392(18) . ?
C5 H5 0.9300 . ?
C5A H5A 0.9300 . ?
C6 H6 0.9300 . ?
C6 C7 1.330(6) . ?
C6A H6A 0.9300 . ?
C6A C7A 1.306(15) . ?
C7 H7 0.9300 . ?
C7 C8 1.469(6) . ?
C7A H7A 0.9300 . ?
C7A C8A 1.459(13) . ?
C8 C9 1.375(6) . ?
C8 C12 1.392(7) . ?
C8A C9A 1.384(15) . ?
C8A C12A 1.361(15) . ?
C9 H9 0.9300 . ?
C9 C10 1.354(9) . ?
C9A H9A 0.9300 . ?
C9A C10A 1.37(2) . ?
C10 H10 0.9300 . ?
C10A H10A 0.9300 . ?
C11 H11 0.9300 . ?
C11 C12 1.373(10) . ?
C11A H11A 0.9300 . ?
C11A C12A 1.34(2) . ?
C12 H12 0.9300 . ?
C12A H12A 0.9300 . ?
C13 H13A 0.9700 . ?
C13 H13B 0.9700 . ?
C13 H13D 0.9700 . ?
C13 H13C 0.9700 . ?
C13 C14 1.511(3) . ?
C14 C15 1.372(4) . ?
C14 C19 1.378(4) . ?
C15 H15 0.9300 . ?
C15 C16 1.386(3) . ?
C16 H16 0.9300 . ?
C16 C17 1.386(4) . ?
C17 C18 1.371(4) . ?
C17 C20 1.512(3) . ?
C18 H18 0.9300 . ?
C18 C19 1.380(4) . ?
C19 H19 0.9300 . ?
S1 S1 0.27(3) 2_556 ?
S1 O3 1.460(11) . ?
S1 O3A 1.410(9) . ?
S1 O4 1.436(11) . ?
S1 O4A 1.518(18) . ?
S1 O5 1.395(10) . ?
S1 O5A 1.324(15) . ?
S1 O6 1.502(13) . ?
S1 O6A 1.591(18) . ?

loop_
_geom_torsion_atom_site_label_1
_geom_torsion_atom_site_label_2
_geom_torsion_atom_site_label_3
_geom_torsion_atom_site_label_4
_geom_torsion
_geom_torsion_site_symmetry_1
_geom_torsion_site_symmetry_2
_geom_torsion_site_symmetry_3
_geom_torsion_site_symmetry_4
_geom_torsion_publ_flag
Zn1 N1 C1 C2 -180.0(9) . . . . ?
Zn1 N1 C5 C4 -179.8(6) . . . . ?
Zn1 N1A C1A C2A -179(3) . . . . ?
Zn1 N1A C5A C4A 178(2) . . . . ?
N1 C1 C2 C3 0(2) . . . . ?
N1A C1A C2A C3A 0(6) . . . . ?
N2 C11 C12 C8 -0.1(17) . . . . ?
N2 C13 C14 C15 -108.8(5) . . . . ?
N2 C13 C14 C19 71.0(5) . . . . ?
N2A C11A C12A C8A 3(5) . . . . ?
N2A C13 C14 C15 -119.6(13) . . . . ?
N2A C13 C14 C19 60.2(13) . . . . ?
C1 N1 C5 C4 1.2(16) . . . . ?
C1 C2 C3 C4 0.5(13) . . . . ?
C1 C2 C3 C6 178.1(9) . . . . ?
C1A N1A C5A C4A -4(6) . . . . ?
C1A C2A C3A C4A -2(5) . . . . ?
C1A C2A C3A C6A 178(3) . . . . ?
C2 C3 C4 C5 -0.2(9) . . . . ?
C2 C3 C6 C7 -3.8(9) . . . . ?
C2A C3A C4A C5A 1(3) . . . . ?
C2A C3A C6A C7A -179(2) . . . . ?
C3 C4 C5 N1 -0.6(11) . . . . ?
C3 C6 C7 C8 178.3(4) . . . . ?
C3A C4A C5A N1A 2(4) . . . . ?
C3A C6A C7A C8A -176.3(13) . . . . ?
C4 C3 C6 C7 173.8(5) . . . . ?
C4A C3A C6A C7A 2(2) . . . . ?
C5 N1 C1 C2 -1(2) . . . . ?
C5A N1A C1A C2A 3(7) . . . . ?
C6 C3 C4 C5 -177.9(5) . . . . ?
C6 C7 C8 C9 -178.2(5) . . . . ?
C6 C7 C8 C12 3.9(8) . . . . ?
C6A C3A C4A C5A -179.3(18) . . . . ?
C6A C7A C8A C9A -6(2) . . . . ?
C6A C7A C8A C12A -179(2) . . . . ?
C7 C8 C9 C10 179.0(6) . . . . ?
C7 C8 C12 C11 179.0(7) . . . . ?
C7A C8A C9A C10A -178.0(19) . . . . ?
C7A C8A C12A C11A -179(2) . . . . ?
C8 C9 C10 N2 3.9(13) . . . . ?
C8A C9A C10A N2A -8(5) . . . . ?
C9 C8 C12 C11 1.0(12) . . . . ?
C9A C8A C12A C11A 8(4) . . . . ?
C10 N2 C11 C12 1(2) . . . . ?
C10 N2 C13 C14 77.5(12) . . . . ?
C10A N2A C11A C12A -15(6) . . . . ?
C10A N2A C13 C14 91(4) . . . . ?
C11 N2 C10 C9 -2.9(18) . . . . ?
C11 N2 C13 C14 -90.6(12) . . . . ?
C11A N2A C10A C9A 19(6) . . . . ?
C11A N2A C13 C14 -107(4) . . . . ?
C12 C8 C9 C10 -2.9(10) . . . . ?
C12A C8A C9A C10A -5(3) . . . . ?
C13 N2 C10 C9 -171.2(7) . . . . ?
C13 N2 C11 C12 169.1(10) . . . . ?
C13 N2A C10A C9A -178(3) . . . . ?
C13 N2A C11A C12A -178(3) . . . . ?
C13 C14 C15 C16 179.5(2) . . . . ?
C13 C14 C19 C18 -179.8(3) . . . . ?
C14 C15 C16 C17 0.1(4) . . . . ?
C15 C14 C19 C18 0.0(4) . . . . ?
C15 C16 C17 C18 0.5(4) . . . . ?
C15 C16 C17 C20 176.4(2) . . . . ?
C16 C17 C18 C19 -0.8(4) . . . . ?
C16 C17 C20 O1 1.7(4) . . . . ?
C16 C17 C20 O2 -177.9(3) . . . . ?
C17 C18 C19 C14 0.6(5) . . . . ?
C18 C17 C20 O1 177.5(3) . . . . ?
C18 C17 C20 O2 -2.0(4) . . . . ?
C19 C14 C15 C16 -0.3(4) . . . . ?
C20 C17 C18 C19 -176.8(3) . . . . ?

loop_
_smtbx_masks_void_nr
_smtbx_masks_void_average_x
_smtbx_masks_void_average_y
_smtbx_masks_void_average_z
_smtbx_masks_void_volume
_smtbx_masks_void_count_electrons
_smtbx_masks_void_content
1 0.000 0.500 -0.206 648.6 182.2 '18 H2O'
2 0.500 0.000 -0.003 648.6 182.2 '18 H2O'
